data_7159528
loop_
_publ_author_name
'Li, Wenhui'
'Lin, Jianying'
'Huang, Shuangping'
'Liu, Qiang'
'Wei, Wenlong'
'Li, Xing'

_publ_section_title
;
 Cycloaddition of <i>N</i>-arylnitrones with donor-acceptor oxiranes
 <i>via</i> C-C bond cleavage to construct 1,5,2-dioxazinanes.
;
_journal_issue 33
_journal_name_full 'Organic &amp; biomolecular chemistry'
_journal_page_first 6778
_journal_page_last 6782
_journal_paper_doi 10.1039/d3ob00375b
_journal_volume 21
_journal_year 2023
_chemical_formula_moiety 'C28 H29 N O6'
_chemical_formula_sum 'C28 H29 N O6'
_chemical_formula_weight 475.52
_space_group_crystal_system orthorhombic
_space_group_IT_number 61
_space_group_name_Hall '-P 2ac 2ab'
_space_group_name_H-M_alt 'P b c a'
_atom_sites_solution_hydrogens geom
_atom_sites_solution_primary iterative
_audit_creation_date 2022-08-02
_audit_creation_method
;
Olex2 1.2
(compiled 2018.05.29 svn.r3508 for OlexSys, GUI svn.r5506)
;
_audit_update_record
;
2022-08-23 deposited with the CCDC.	2023-08-04 downloaded from the CCDC.
;
_cell_angle_alpha 90
_cell_angle_beta 90
_cell_angle_gamma 90
_cell_formula_units_Z 8
_cell_length_a 9.66800(10)
_cell_length_b 16.9490(2)
_cell_length_c 30.1249(4)
_cell_measurement_reflns_used 16075
_cell_measurement_temperature 293(2)
_cell_measurement_theta_max 71.1010
_cell_measurement_theta_min 3.9350
_cell_volume 4936.35(10)
_computing_cell_refinement 'CrysAlisPro 1.171.40.53 (Rigaku OD, 2019)'
_computing_data_collection 'CrysAlisPro 1.171.40.53 (Rigaku OD, 2019)'
_computing_data_reduction 'CrysAlisPro 1.171.40.53 (Rigaku OD, 2019)'
_computing_molecular_graphics 'Olex2 (Dolomanov et al., 2009)'
_computing_publication_material 'Olex2 (Dolomanov et al., 2009)'
_computing_structure_refinement 'ShelXL (Sheldrick, 2015)'
_computing_structure_solution 'olex2.solve (Bourhis et al., 2015)'
_diffrn_ambient_temperature 293
_diffrn_detector 'CCD plate'
_diffrn_detector_area_resol_mean 8.0521
_diffrn_detector_type EosS2
_diffrn_measured_fraction_theta_full 1.000
_diffrn_measured_fraction_theta_max 0.995
_diffrn_measurement_details
;
List of Runs (angles in degrees, time in seconds):

  # Type    Start    End  Width  t~exp~   \w     \q     \k     \f   Frames
#--------------------------------------------------------------------------
  1  \w      1.00  75.00   1.00    1.00    --   35.62 -99.00 -30.00   74
  2  \w      1.00  75.00   1.00    1.00    --   35.62 -99.00 120.00   74
  3  \w     55.00 108.00   1.00    1.00    --   35.62-178.00 120.00   53
  4  \w     19.00 103.00   1.00    1.00    --   35.62  57.00   0.00   84
  5  \w     17.00 105.00   1.00    1.00    --   35.62  38.00-180.00   88
  6  \w      9.00 103.00   1.00    1.00    --   35.62  77.00-120.00   94
  7  \w     17.00 105.00   1.00    1.00    --   35.62  38.00  90.00   88
  8  \w     19.00 103.00   1.00    1.00    --   35.62  57.00 -60.00   84
  9  \w     19.00 103.00   1.00    1.00    --   35.62  57.00-150.00   84
 10  \w     38.00 110.00   1.00    3.49    --  107.12 -95.00 -30.00   72
 11  \w     38.00 110.00   1.00    3.49    --  107.12 -95.00-180.00   72
 12  \w     86.00 177.00   1.00    3.49    --  107.12  30.00-150.00   91
 13  \w     38.00 128.00   1.00    3.49    --  107.12 -30.00 -60.00   90
 14  \w     68.00 107.00   1.00    3.49    --  107.12-111.00  90.00   39
 15  \w     68.00  99.00   1.00    3.49    --  107.12 178.00   0.00   31
 16  \w     53.00 120.00   1.00    3.49    --  107.12 -61.00 -30.00   67
 17  \w     39.00 110.00   1.00    3.49    --  107.12 -45.00  60.00   71
 18  \w     41.00 120.00   1.00    3.49    --  107.12 -61.00-120.00   79
 19  \w    140.00 166.00   1.00    3.49    --  107.12  45.00 -60.00   26
 20  \w     94.00 174.00   1.00    3.49    --  107.12  45.00 -30.00   80
 21  \w     91.00 118.00   1.00    3.49    --  107.12  45.00 -90.00   27
 22  \w     91.00 124.00   1.00    3.49    --  107.12  45.00 -60.00   33
 23  \w     57.00 113.00   1.00    3.49    --  107.12-111.00 -90.00   56
 24  \w     57.00 108.00   1.00    3.49    --  107.12 -95.00 120.00   51
 25  \w     44.00 124.00   1.00    3.49    --  107.12 -45.00 120.00   80
 26  \w     88.00 169.00   1.00    3.49    --  107.12  30.00 120.00   81
;
_diffrn_measurement_device 'four-circle diffractometer'
_diffrn_measurement_device_type 'SuperNova, Dual, Cu at home/near, EosS2'
_diffrn_measurement_method '\w scans'
_diffrn_orient_matrix_type 'CrysAlisPro convention (1999,Acta A55,543-557)'
_diffrn_orient_matrix_UB_11 -0.0505808000
_diffrn_orient_matrix_UB_12 0.0182188000
_diffrn_orient_matrix_UB_13 0.0474094000
_diffrn_orient_matrix_UB_21 -0.0805360000
_diffrn_orient_matrix_UB_22 -0.0784186000
_diffrn_orient_matrix_UB_23 0.0006720000
_diffrn_orient_matrix_UB_31 0.1278107000
_diffrn_orient_matrix_UB_32 -0.0421988000
_diffrn_orient_matrix_UB_33 0.0191863000
_diffrn_radiation_monochromator mirror
_diffrn_radiation_probe x-ray
_diffrn_radiation_type CuK\a
_diffrn_radiation_wavelength 1.54184
_diffrn_reflns_av_R_equivalents 0.0245
_diffrn_reflns_av_unetI/netI 0.0127
_diffrn_reflns_Laue_measured_fraction_full 1.000
_diffrn_reflns_Laue_measured_fraction_max 0.995
_diffrn_reflns_limit_h_max 11
_diffrn_reflns_limit_h_min -11
_diffrn_reflns_limit_k_max 20
_diffrn_reflns_limit_k_min -20
_diffrn_reflns_limit_l_max 37
_diffrn_reflns_limit_l_min -35
_diffrn_reflns_number 37505
_diffrn_reflns_point_group_measured_fraction_full 1.000
_diffrn_reflns_point_group_measured_fraction_max 0.995
_diffrn_reflns_theta_full 67.684
_diffrn_reflns_theta_max 71.525
_diffrn_reflns_theta_min 5.219
_diffrn_source 'micro-focus sealed X-ray tube'
_diffrn_source_type 'SuperNova (Cu) X-ray Source'
_exptl_absorpt_coefficient_mu 0.735
_exptl_absorpt_correction_T_max 1.00000
_exptl_absorpt_correction_T_min 0.86619
_exptl_absorpt_correction_type multi-scan
_exptl_absorpt_process_details
;
CrysAlisPro 1.171.40.53 (Rigaku Oxford Diffraction, 2019)
Empirical absorption correction using spherical harmonics,
 implemented in SCALE3 ABSPACK scaling algorithm.
;
_exptl_crystal_colour 'clear light colourless'
_exptl_crystal_colour_lustre clear
_exptl_crystal_colour_modifier light
_exptl_crystal_colour_primary colourless
_exptl_crystal_density_diffrn 1.280
_exptl_crystal_description 'rect. Prism'
_exptl_crystal_F_000 2016
_exptl_crystal_size_max 0.13
_exptl_crystal_size_mid 0.07
_exptl_crystal_size_min 0.06
_refine_diff_density_max 0.253
_refine_diff_density_min -0.194
_refine_diff_density_rms 0.040
_refine_ls_extinction_method none
_refine_ls_goodness_of_fit_ref 1.055
_refine_ls_hydrogen_treatment constr
_refine_ls_matrix_type full
_refine_ls_number_parameters 319
_refine_ls_number_reflns 4780
_refine_ls_number_restraints 0
_refine_ls_restrained_S_all 1.055
_refine_ls_R_factor_all 0.0542
_refine_ls_R_factor_gt 0.0484
_refine_ls_shift/su_max 0.001
_refine_ls_shift/su_mean 0.000
_refine_ls_structure_factor_coef Fsqd
_refine_ls_weighting_details 'w=1/[\s^2^(Fo^2^)+(0.0697P)^2^+1.1905P] where P=(Fo^2^+2Fc^2^)/3'
_refine_ls_weighting_scheme calc
_refine_ls_wR_factor_gt 0.1281
_refine_ls_wR_factor_ref 0.1331
_reflns_Friedel_coverage 0.000
_reflns_number_gt 4216
_reflns_number_total 4780
_reflns_threshold_expression 'I > 2\s(I)'
_cod_data_source_file d3ob00375b2.cif
_cod_data_source_block zjh-1-20220729
_cod_depositor_comments 'Adding full bibliography for 7159528.cif.'
_cod_original_cell_volume 4936.36(10)
_cod_database_code 7159528
_shelx_shelxl_version_number 2018/3
_chemical_oxdiff_formula 'C1 H1 O1 N1'
_shelx_space_group_comment
;
The symmetry employed for this shelxl refinement is uniquely defined
by the following loop, which should always be used as a source of
symmetry information in preference to the above space-group names.
They are only intended as comments.
;
_shelx_estimated_absorpt_t_max 0.957
_shelx_estimated_absorpt_t_min 0.911
_diffrn_oxdiff_digest_frames
;
01ed4955694b06ceb228968870fc981adb00029c502
;
_reflns_odcompleteness_completeness 99.92
_reflns_odcompleteness_iscentric 1
_reflns_odcompleteness_theta 66.97
_olex2_refinement_description
;
1. Fixed Uiso
 At 1.2 times of:
  All C(H) groups, All C(H,H) groups
 At 1.5 times of:
  All C(H,H,H) groups
2.a Ternary CH refined with riding coordinates:
 C6(H6), C3(H3)
2.b Secondary CH2 refined with riding coordinates:
 C28(H28A,H28B), C33(H33A,H33B)
2.c Aromatic/amide H refined with riding coordinates:
 C18(H18), C14(H14), C12(H12), C8(H8), C17(H17), C15(H15), C16(H16), C20(H20),
 C11(H11), C10(H10), C23(H23), C9(H9), C22(H22), C21(H21)
2.d Idealised Me refined as rotating group:
 C25(H25A,H25B,H25C), C34(H34A,H34B,H34C), C29(H29A,H29B,H29C)
;
_olex2_submission_special_instructions 'No special instructions were received'
_oxdiff_exptl_absorpt_empirical_details
;
Empirical correction (ABSPACK) includes:
- Absorption correction using spherical harmonics
- Frame scaling
;
_oxdiff_exptl_absorpt_empirical_full_max 1.315
_oxdiff_exptl_absorpt_empirical_full_min 0.634

loop_
_space_group_symop_operation_xyz
'x, y, z'
'-x+1/2, -y, z+1/2'
'-x, y+1/2, -z+1/2'
'x+1/2, -y+1/2, -z'
'-x, -y, -z'
'x-1/2, y, -z-1/2'
'x, -y-1/2, z-1/2'
'-x-1/2, y-1/2, z'

loop_
_atom_site_label
_atom_site_type_symbol
_atom_site_fract_x
_atom_site_fract_y
_atom_site_fract_z
_atom_site_U_iso_or_equiv
_atom_site_adp_type
_atom_site_occupancy
_atom_site_site_symmetry_order
_atom_site_calc_flag
_atom_site_refinement_flags_posn
_atom_site_refinement_flags_adp
_atom_site_refinement_flags_occupancy
_atom_site_disorder_assembly
_atom_site_disorder_group
O4 O 0.46009(10) 0.28597(5) 0.58962(3) 0.0414(2) Uani 1 1 d . . . . .
O2 O 0.31674(10) 0.23726(6) 0.64476(3) 0.0444(2) Uani 1 1 d . . . . .
O32 O 0.33596(13) 0.28781(7) 0.51091(4) 0.0595(3) Uani 1 1 d . . . . .
O27 O 0.39286(12) 0.48412(7) 0.56255(5) 0.0632(3) Uani 1 1 d . . . . .
N1 N 0.20830(12) 0.29049(7) 0.63055(4) 0.0416(3) Uani 1 1 d . . . . .
O35 O 0.17017(13) 0.36961(9) 0.53384(4) 0.0714(4) Uani 1 1 d . . . . .
O30 O 0.58782(13) 0.41847(8) 0.57328(6) 0.0856(5) Uani 1 1 d . . . . .
C6 C 0.27247(14) 0.36792(8) 0.62048(5) 0.0400(3) Uani 1 1 d . . . . .
H6 H 0.198658 0.401862 0.608967 0.048 Uiso 1 1 calc R . . . .
C13 C 0.33525(15) 0.41074(8) 0.65985(5) 0.0428(3) Uani 1 1 d . . . . .
C5 C 0.37067(15) 0.35022(8) 0.58092(5) 0.0400(3) Uani 1 1 d . . . . .
C3 C 0.38945(16) 0.21787(8) 0.60548(5) 0.0437(3) Uani 1 1 d . . . . .
H3 H 0.325275 0.198213 0.582860 0.052 Uiso 1 1 calc R . . . .
C26 C 0.46637(16) 0.42088(9) 0.57182(5) 0.0463(3) Uani 1 1 d . . . . .
C7 C 0.09810(15) 0.28898(9) 0.66198(5) 0.0434(3) Uani 1 1 d . . . . .
C31 C 0.27838(16) 0.33704(9) 0.53932(5) 0.0473(3) Uani 1 1 d . . . . .
C19 C 0.49562(17) 0.15583(9) 0.61639(6) 0.0497(4) Uani 1 1 d . . . . .
C18 C 0.46274(17) 0.39224(10) 0.67808(6) 0.0538(4) Uani 1 1 d . . . . .
H18 H 0.515417 0.352002 0.665644 0.065 Uiso 1 1 calc R . . . .
C14 C 0.25969(18) 0.47207(10) 0.67878(6) 0.0551(4) Uani 1 1 d . . . . .
H14 H 0.174681 0.486249 0.666736 0.066 Uiso 1 1 calc R . . . .
C12 C 0.09149(18) 0.23389(11) 0.69562(6) 0.0570(4) Uani 1 1 d . . . . .
H12 H 0.163479 0.198263 0.699816 0.068 Uiso 1 1 calc R . . . .
C8 C -0.01137(18) 0.34082(11) 0.65613(6) 0.0591(4) Uani 1 1 d . . . . .
H8 H -0.008172 0.378010 0.633450 0.071 Uiso 1 1 calc R . . . .
C24 C 0.51368(19) 0.08990(9) 0.58909(7) 0.0588(5) Uani 1 1 d . . . . .
C17 C 0.5128(2) 0.43293(11) 0.71463(6) 0.0645(5) Uani 1 1 d . . . . .
H17 H 0.598452 0.419670 0.726560 0.077 Uiso 1 1 calc R . . . .
C15 C 0.3104(2) 0.51221(11) 0.71553(7) 0.0674(5) Uani 1 1 d . . . . .
H15 H 0.258362 0.552557 0.728139 0.081 Uiso 1 1 calc R . . . .
C16 C 0.4362(2) 0.49299(12) 0.73341(6) 0.0687(5) Uani 1 1 d . . . . .
H16 H 0.469766 0.520175 0.757970 0.082 Uiso 1 1 calc R . . . .
C20 C 0.5786(2) 0.16615(12) 0.65340(7) 0.0691(5) Uani 1 1 d . . . . .
H20 H 0.566612 0.210470 0.671184 0.083 Uiso 1 1 calc R . . . .
C11 C -0.0239(2) 0.23210(14) 0.72323(7) 0.0743(6) Uani 1 1 d . . . . .
H11 H -0.028023 0.195121 0.746000 0.089 Uiso 1 1 calc R . . . .
C10 C -0.1316(2) 0.28362(14) 0.71758(7) 0.0779(6) Uani 1 1 d . . . . .
H10 H -0.207823 0.282062 0.736376 0.093 Uiso 1 1 calc R . . . .
C23 C 0.6157(2) 0.03583(11) 0.60123(10) 0.0827(7) Uani 1 1 d . . . . .
H23 H 0.629230 -0.008673 0.583701 0.099 Uiso 1 1 calc R . . . .
C9 C -0.1250(2) 0.33751(13) 0.68377(8) 0.0746(6) Uani 1 1 d . . . . .
H9 H -0.198047 0.372322 0.679382 0.090 Uiso 1 1 calc R . . . .
C28 C 0.4672(2) 0.55888(11) 0.55859(8) 0.0774(6) Uani 1 1 d . . . . .
H28A H 0.427102 0.590408 0.534995 0.093 Uiso 1 1 calc R . . . .
H28B H 0.563459 0.549033 0.551382 0.093 Uiso 1 1 calc R . . . .
C33 C 0.2557(2) 0.27253(14) 0.47031(6) 0.0759(6) Uani 1 1 d . . . . .
H33A H 0.164852 0.252367 0.477987 0.091 Uiso 1 1 calc R . . . .
H33B H 0.243780 0.321104 0.453717 0.091 Uiso 1 1 calc R . . . .
C25 C 0.4319(3) 0.07656(13) 0.54738(8) 0.0838(7) Uani 1 1 d . . . . .
H25A H 0.334978 0.076327 0.554274 0.126 Uiso 1 1 calc GR . . . .
H25B H 0.457356 0.026749 0.534590 0.126 Uiso 1 1 calc GR . . . .
H25C H 0.451158 0.118075 0.526594 0.126 Uiso 1 1 calc GR . . . .
C22 C 0.6965(3) 0.04608(14) 0.63803(11) 0.0927(8) Uani 1 1 d . . . . .
H22 H 0.763227 0.008704 0.645237 0.111 Uiso 1 1 calc R . . . .
C21 C 0.6793(2) 0.11124(15) 0.66427(9) 0.0871(7) Uani 1 1 d . . . . .
H21 H 0.734619 0.118621 0.689169 0.105 Uiso 1 1 calc R . . . .
C34 C 0.3301(3) 0.21469(16) 0.44338(8) 0.0876(7) Uani 1 1 d . . . . .
H34A H 0.283273 0.207888 0.415541 0.131 Uiso 1 1 calc GR . . . .
H34B H 0.333261 0.165167 0.458819 0.131 Uiso 1 1 calc GR . . . .
H34C H 0.422582 0.233021 0.438109 0.131 Uiso 1 1 calc GR . . . .
C29 C 0.4573(3) 0.60181(13) 0.60139(10) 0.0931(7) Uani 1 1 d . . . . .
H29A H 0.500832 0.652471 0.598569 0.140 Uiso 1 1 calc GR . . . .
H29B H 0.502901 0.571961 0.624178 0.140 Uiso 1 1 calc GR . . . .
H29C H 0.361744 0.608782 0.609122 0.140 Uiso 1 1 calc GR . . . .

loop_
_atom_site_aniso_label
_atom_site_aniso_U_11
_atom_site_aniso_U_22
_atom_site_aniso_U_33
_atom_site_aniso_U_23
_atom_site_aniso_U_13
_atom_site_aniso_U_12
O4 0.0399(5) 0.0370(5) 0.0473(5) -0.0011(4) 0.0043(4) 0.0027(4)
O2 0.0439(5) 0.0395(5) 0.0498(6) 0.0010(4) 0.0056(4) 0.0039(4)
O32 0.0606(7) 0.0693(8) 0.0485(6) -0.0152(5) -0.0070(5) 0.0096(6)
O27 0.0566(7) 0.0422(6) 0.0907(9) 0.0124(6) 0.0074(6) 0.0005(5)
N1 0.0381(6) 0.0376(6) 0.0491(6) -0.0011(5) 0.0043(5) 0.0000(5)
O35 0.0591(7) 0.0888(9) 0.0661(8) -0.0120(7) -0.0162(6) 0.0219(7)
O30 0.0435(7) 0.0563(8) 0.1568(15) 0.0172(8) 0.0089(8) -0.0032(6)
C6 0.0382(7) 0.0361(7) 0.0457(7) -0.0016(6) 0.0039(6) 0.0009(5)
C13 0.0446(8) 0.0379(7) 0.0458(7) -0.0031(6) 0.0074(6) -0.0041(6)
C5 0.0401(7) 0.0372(7) 0.0427(7) -0.0013(5) 0.0025(6) 0.0025(6)
C3 0.0474(8) 0.0357(7) 0.0481(8) -0.0048(6) 0.0054(6) -0.0009(6)
C26 0.0442(8) 0.0424(8) 0.0525(8) 0.0007(6) 0.0060(6) 0.0001(6)
C7 0.0398(7) 0.0457(8) 0.0448(7) -0.0092(6) 0.0036(6) -0.0070(6)
C31 0.0478(8) 0.0469(8) 0.0472(8) -0.0010(6) 0.0005(6) -0.0012(7)
C19 0.0500(8) 0.0376(7) 0.0615(9) 0.0052(6) 0.0137(7) 0.0032(6)
C18 0.0527(9) 0.0514(9) 0.0573(9) -0.0102(7) -0.0008(7) 0.0013(7)
C14 0.0516(9) 0.0493(8) 0.0643(10) -0.0114(7) 0.0096(8) 0.0000(7)
C12 0.0530(9) 0.0639(10) 0.0541(9) 0.0041(8) 0.0029(7) -0.0068(8)
C8 0.0480(9) 0.0606(10) 0.0687(11) 0.0012(8) 0.0122(8) 0.0028(7)
C24 0.0584(10) 0.0372(8) 0.0808(12) -0.0012(7) 0.0303(9) -0.0019(7)
C17 0.0614(10) 0.0689(11) 0.0632(10) -0.0125(9) -0.0085(8) -0.0053(9)
C15 0.0724(12) 0.0582(10) 0.0715(11) -0.0252(9) 0.0202(10) -0.0045(9)
C16 0.0734(12) 0.0751(12) 0.0577(10) -0.0228(9) 0.0052(9) -0.0180(10)
C20 0.0742(12) 0.0610(11) 0.0722(12) 0.0069(9) -0.0053(10) 0.0142(9)
C11 0.0730(13) 0.0917(14) 0.0580(11) 0.0086(10) 0.0140(9) -0.0194(11)
C10 0.0624(12) 0.0938(15) 0.0774(13) -0.0106(11) 0.0302(10) -0.0109(11)
C23 0.0774(14) 0.0422(9) 0.128(2) 0.0087(11) 0.0469(14) 0.0104(9)
C9 0.0529(10) 0.0775(13) 0.0934(14) -0.0055(11) 0.0239(10) 0.0033(9)
C28 0.0755(13) 0.0442(9) 0.1124(17) 0.0149(10) 0.0189(12) -0.0060(9)
C33 0.0731(12) 0.0968(15) 0.0577(10) -0.0205(10) -0.0178(10) 0.0063(11)
C25 0.0845(14) 0.0644(12) 0.1025(16) -0.0347(11) 0.0249(13) -0.0068(10)
C22 0.0745(14) 0.0644(13) 0.139(2) 0.0391(14) 0.0259(15) 0.0253(11)
C21 0.0774(14) 0.0832(15) 0.1007(17) 0.0301(13) -0.0052(12) 0.0196(12)
C34 0.0896(16) 0.1056(18) 0.0675(12) -0.0318(12) -0.0080(11) -0.0056(13)
C29 0.0876(16) 0.0576(12) 0.134(2) -0.0099(13) 0.0112(15) -0.0045(11)

loop_
_atom_type_symbol
_atom_type_description
_atom_type_scat_dispersion_real
_atom_type_scat_dispersion_imag
_atom_type_scat_source
C C 0.0181 0.0091 'International Tables Vol C Tables 4.2.6.8 and 6.1.1.4'
H H 0.0000 0.0000 'International Tables Vol C Tables 4.2.6.8 and 6.1.1.4'
N N 0.0311 0.0180 'International Tables Vol C Tables 4.2.6.8 and 6.1.1.4'
O O 0.0492 0.0322 'International Tables Vol C Tables 4.2.6.8 and 6.1.1.4'

loop_
_geom_angle_atom_site_label_1
_geom_angle_atom_site_label_2
_geom_angle_atom_site_label_3
_geom_angle
_geom_angle_site_symmetry_1
_geom_angle_site_symmetry_3
_geom_angle_publ_flag
C5 O4 C3 113.14(11) . . ?
C3 O2 N1 104.91(10) . . ?
C31 O32 C33 115.34(14) . . ?
C26 O27 C28 117.25(14) . . ?
O2 N1 C6 108.00(10) . . ?
C7 N1 O2 109.49(11) . . ?
C7 N1 C6 117.67(11) . . ?
N1 C6 H6 106.7 . . ?
N1 C6 C13 115.52(11) . . ?
N1 C6 C5 103.99(10) . . ?
C13 C6 H6 106.7 . . ?
C13 C6 C5 116.60(11) . . ?
C5 C6 H6 106.7 . . ?
C18 C13 C6 123.89(13) . . ?
C18 C13 C14 118.24(14) . . ?
C14 C13 C6 117.87(14) . . ?
O4 C5 C6 112.35(11) . . ?
O4 C5 C26 105.35(11) . . ?
O4 C5 C31 112.92(11) . . ?
C6 C5 C31 107.19(11) . . ?
C26 C5 C6 110.74(11) . . ?
C26 C5 C31 108.26(12) . . ?
O4 C3 H3 110.2 . . ?
O4 C3 C19 108.20(12) . . ?
O2 C3 O4 109.31(11) . . ?
O2 C3 H3 110.2 . . ?
O2 C3 C19 108.57(12) . . ?
C19 C3 H3 110.2 . . ?
O27 C26 C5 110.32(13) . . ?
O30 C26 O27 125.14(15) . . ?
O30 C26 C5 124.54(14) . . ?
C12 C7 N1 122.32(14) . . ?
C12 C7 C8 119.14(15) . . ?
C8 C7 N1 118.33(14) . . ?
O32 C31 C5 111.83(13) . . ?
O35 C31 O32 124.94(15) . . ?
O35 C31 C5 123.21(14) . . ?
C24 C19 C3 120.99(16) . . ?
C20 C19 C3 118.85(15) . . ?
C20 C19 C24 120.14(17) . . ?
C13 C18 H18 119.6 . . ?
C13 C18 C17 120.87(16) . . ?
C17 C18 H18 119.6 . . ?
C13 C14 H14 119.8 . . ?
C15 C14 C13 120.46(17) . . ?
C15 C14 H14 119.8 . . ?
C7 C12 H12 120.3 . . ?
C7 C12 C11 119.39(18) . . ?
C11 C12 H12 120.3 . . ?
C7 C8 H8 119.8 . . ?
C9 C8 C7 120.33(18) . . ?
C9 C8 H8 119.8 . . ?
C19 C24 C25 123.14(17) . . ?
C23 C24 C19 117.3(2) . . ?
C23 C24 C25 119.51(19) . . ?
C18 C17 H17 119.8 . . ?
C16 C17 C18 120.33(18) . . ?
C16 C17 H17 119.8 . . ?
C14 C15 H15 119.7 . . ?
C16 C15 C14 120.69(17) . . ?
C16 C15 H15 119.7 . . ?
C17 C16 H16 120.3 . . ?
C15 C16 C17 119.40(17) . . ?
C15 C16 H16 120.3 . . ?
C19 C20 H20 119.6 . . ?
C19 C20 C21 120.8(2) . . ?
C21 C20 H20 119.6 . . ?
C12 C11 H11 119.3 . . ?
C10 C11 C12 121.41(19) . . ?
C10 C11 H11 119.3 . . ?
C11 C10 H10 120.6 . . ?
C11 C10 C9 118.84(18) . . ?
C9 C10 H10 120.6 . . ?
C24 C23 H23 118.9 . . ?
C22 C23 C24 122.2(2) . . ?
C22 C23 H23 118.9 . . ?
C8 C9 H9 119.6 . . ?
C10 C9 C8 120.9(2) . . ?
C10 C9 H9 119.6 . . ?
O27 C28 H28A 109.9 . . ?
O27 C28 H28B 109.9 . . ?
O27 C28 C29 108.81(18) . . ?
H28A C28 H28B 108.3 . . ?
C29 C28 H28A 109.9 . . ?
C29 C28 H28B 109.9 . . ?
O32 C33 H33A 110.0 . . ?
O32 C33 H33B 110.0 . . ?
H33A C33 H33B 108.3 . . ?
C34 C33 O32 108.63(17) . . ?
C34 C33 H33A 110.0 . . ?
C34 C33 H33B 110.0 . . ?
C24 C25 H25A 109.5 . . ?
C24 C25 H25B 109.5 . . ?
C24 C25 H25C 109.5 . . ?
H25A C25 H25B 109.5 . . ?
H25A C25 H25C 109.5 . . ?
H25B C25 H25C 109.5 . . ?
C23 C22 H22 120.0 . . ?
C23 C22 C21 120.1(2) . . ?
C21 C22 H22 120.0 . . ?
C20 C21 H21 120.3 . . ?
C22 C21 C20 119.4(2) . . ?
C22 C21 H21 120.3 . . ?
C33 C34 H34A 109.5 . . ?
C33 C34 H34B 109.5 . . ?
C33 C34 H34C 109.5 . . ?
H34A C34 H34B 109.5 . . ?
H34A C34 H34C 109.5 . . ?
H34B C34 H34C 109.5 . . ?
C28 C29 H29A 109.5 . . ?
C28 C29 H29B 109.5 . . ?
C28 C29 H29C 109.5 . . ?
H29A C29 H29B 109.5 . . ?
H29A C29 H29C 109.5 . . ?
H29B C29 H29C 109.5 . . ?

loop_
_geom_bond_atom_site_label_1
_geom_bond_atom_site_label_2
_geom_bond_distance
_geom_bond_site_symmetry_2
_geom_bond_publ_flag
O4 C5 1.4149(16) . ?
O4 C3 1.4238(17) . ?
O2 N1 1.4479(15) . ?
O2 C3 1.4149(17) . ?
O32 C31 1.3185(19) . ?
O32 C33 1.472(2) . ?
O27 C26 1.3160(18) . ?
O27 C28 1.462(2) . ?
N1 C6 1.4831(17) . ?
N1 C7 1.4255(18) . ?
O35 C31 1.194(2) . ?
O30 C26 1.176(2) . ?
C6 H6 0.9800 . ?
C6 C13 1.5171(19) . ?
C6 C5 1.5527(18) . ?
C13 C18 1.385(2) . ?
C13 C14 1.393(2) . ?
C5 C26 1.538(2) . ?
C5 C31 1.555(2) . ?
C3 H3 0.9800 . ?
C3 C19 1.506(2) . ?
C7 C12 1.380(2) . ?
C7 C8 1.387(2) . ?
C19 C24 1.398(2) . ?
C19 C20 1.385(3) . ?
C18 H18 0.9300 . ?
C18 C17 1.387(2) . ?
C14 H14 0.9300 . ?
C14 C15 1.389(2) . ?
C12 H12 0.9300 . ?
C12 C11 1.392(3) . ?
C8 H8 0.9300 . ?
C8 C9 1.379(2) . ?
C24 C23 1.395(3) . ?
C24 C25 1.502(3) . ?
C17 H17 0.9300 . ?
C17 C16 1.380(3) . ?
C15 H15 0.9300 . ?
C15 C16 1.370(3) . ?
C16 H16 0.9300 . ?
C20 H20 0.9300 . ?
C20 C21 1.386(3) . ?
C11 H11 0.9300 . ?
C11 C10 1.369(3) . ?
C10 H10 0.9300 . ?
C10 C9 1.370(3) . ?
C23 H23 0.9300 . ?
C23 C22 1.367(4) . ?
C9 H9 0.9300 . ?
C28 H28A 0.9700 . ?
C28 H28B 0.9700 . ?
C28 C29 1.484(4) . ?
C33 H33A 0.9700 . ?
C33 H33B 0.9700 . ?
C33 C34 1.462(3) . ?
C25 H25A 0.9600 . ?
C25 H25B 0.9600 . ?
C25 H25C 0.9600 . ?
C22 H22 0.9300 . ?
C22 C21 1.368(4) . ?
C21 H21 0.9300 . ?
C34 H34A 0.9600 . ?
C34 H34B 0.9600 . ?
C34 H34C 0.9600 . ?
C29 H29A 0.9600 . ?
C29 H29B 0.9600 . ?
C29 H29C 0.9600 . ?

loop_
_geom_torsion_atom_site_label_1
_geom_torsion_atom_site_label_2
_geom_torsion_atom_site_label_3
_geom_torsion_atom_site_label_4
_geom_torsion
_geom_torsion_site_symmetry_1
_geom_torsion_site_symmetry_2
_geom_torsion_site_symmetry_3
_geom_torsion_site_symmetry_4
_geom_torsion_publ_flag
O4 C5 C26 O27 178.98(12) . . . . ?
O4 C5 C26 O30 -1.5(2) . . . . ?
O4 C5 C31 O32 -25.82(17) . . . . ?
O4 C5 C31 O35 155.87(16) . . . . ?
O4 C3 C19 C24 -106.39(15) . . . . ?
O4 C3 C19 C20 71.74(18) . . . . ?
O2 N1 C6 C13 -65.52(14) . . . . ?
O2 N1 C6 C5 63.55(13) . . . . ?
O2 N1 C7 C12 -10.30(18) . . . . ?
O2 N1 C7 C8 175.03(13) . . . . ?
O2 C3 C19 C24 135.08(14) . . . . ?
O2 C3 C19 C20 -46.79(19) . . . . ?
N1 O2 C3 O4 67.96(13) . . . . ?
N1 O2 C3 C19 -174.20(11) . . . . ?
N1 C6 C13 C18 78.49(18) . . . . ?
N1 C6 C13 C14 -101.27(15) . . . . ?
N1 C6 C5 O4 -51.78(14) . . . . ?
N1 C6 C5 C26 -169.28(11) . . . . ?
N1 C6 C5 C31 72.82(13) . . . . ?
N1 C7 C12 C11 -175.37(16) . . . . ?
N1 C7 C8 C9 175.19(17) . . . . ?
C6 N1 C7 C12 -134.06(15) . . . . ?
C6 N1 C7 C8 51.27(19) . . . . ?
C6 C13 C18 C17 -178.80(15) . . . . ?
C6 C13 C14 C15 178.48(15) . . . . ?
C6 C5 C26 O27 -59.31(16) . . . . ?
C6 C5 C26 O30 120.23(19) . . . . ?
C6 C5 C31 O32 -150.07(13) . . . . ?
C6 C5 C31 O35 31.6(2) . . . . ?
C13 C6 C5 O4 76.63(15) . . . . ?
C13 C6 C5 C26 -40.87(17) . . . . ?
C13 C6 C5 C31 -158.77(12) . . . . ?
C13 C18 C17 C16 -0.2(3) . . . . ?
C13 C14 C15 C16 0.9(3) . . . . ?
C5 O4 C3 O2 -58.19(15) . . . . ?
C5 O4 C3 C19 -176.25(11) . . . . ?
C5 C6 C13 C18 -44.1(2) . . . . ?
C5 C6 C13 C14 136.14(14) . . . . ?
C3 O4 C5 C6 50.27(15) . . . . ?
C3 O4 C5 C26 170.93(11) . . . . ?
C3 O4 C5 C31 -71.11(14) . . . . ?
C3 O2 N1 C6 -74.02(12) . . . . ?
C3 O2 N1 C7 156.70(11) . . . . ?
C3 C19 C24 C23 179.06(15) . . . . ?
C3 C19 C24 C25 0.8(2) . . . . ?
C3 C19 C20 C21 -178.89(18) . . . . ?
C26 O27 C28 C29 -97.0(2) . . . . ?
C26 C5 C31 O32 90.43(15) . . . . ?
C26 C5 C31 O35 -87.88(19) . . . . ?
C7 N1 C6 C13 58.99(17) . . . . ?
C7 N1 C6 C5 -171.94(12) . . . . ?
C7 C12 C11 C10 0.4(3) . . . . ?
C7 C8 C9 C10 0.5(3) . . . . ?
C31 O32 C33 C34 -177.60(18) . . . . ?
C31 C5 C26 O27 57.93(16) . . . . ?
C31 C5 C26 O30 -122.53(19) . . . . ?
C19 C24 C23 C22 -0.4(3) . . . . ?
C19 C20 C21 C22 0.0(3) . . . . ?
C18 C13 C14 C15 -1.3(2) . . . . ?
C18 C17 C16 C15 -0.2(3) . . . . ?
C14 C13 C18 C17 1.0(2) . . . . ?
C14 C15 C16 C17 -0.2(3) . . . . ?
C12 C7 C8 C9 0.3(3) . . . . ?
C12 C11 C10 C9 0.4(3) . . . . ?
C8 C7 C12 C11 -0.7(2) . . . . ?
C24 C19 C20 C21 -0.7(3) . . . . ?
C24 C23 C22 C21 -0.3(3) . . . . ?
C20 C19 C24 C23 1.0(2) . . . . ?
C20 C19 C24 C25 -177.27(18) . . . . ?
C11 C10 C9 C8 -0.8(3) . . . . ?
C23 C22 C21 C20 0.6(4) . . . . ?
C28 O27 C26 O30 -7.1(3) . . . . ?
C28 O27 C26 C5 172.43(15) . . . . ?
C33 O32 C31 O35 -1.3(3) . . . . ?
C33 O32 C31 C5 -179.53(15) . . . . ?
C25 C24 C23 C22 177.9(2) . . . . ?
